data_2023503
loop_
_publ_author_name
'Bosch, Eric'

_publ_section_title
;
 Phenyl palladium(II) iodide complexes isolated after Sonogashira coupling
 of iodobenzenes with terminal alkynes
;
_journal_coeditor_code JY2058
_journal_issue 6
_journal_name_full 'Acta Crystallographica Section E Crystallographic Communications'
_journal_paper_doi 10.1107/S2056989025004025
_journal_volume 81
_journal_year 2025
_chemical_formula_iupac '[Pd (C6 H2 F3) I (C18 H15 P)2], 2C H2 Cl2'
_chemical_formula_moiety 'C42 H30 F3 I3 P2 Pd, 2(C H2 Cl2)'
_chemical_formula_sum 'C44 H34 Cl4 F3 I3 P2 Pd'
_chemical_formula_weight 1310.642
_space_group_crystal_system triclinic
_space_group_IT_number 2
_space_group_name_Hall '-P 1'
_space_group_name_H-M_alt 'P -1'
_atom_sites_solution_primary iterative
_audit_creation_method
;
Olex2 1.5
(compiled 2022.04.07 svn.rca3783a0 for OlexSys, GUI svn.r6498)
;
_cell_angle_alpha 76.4260(10)
_cell_angle_beta 77.7220(10)
_cell_angle_gamma 81.3440(10)
_cell_formula_units_Z 2
_cell_length_a 11.5608(5)
_cell_length_b 11.6437(5)
_cell_length_c 18.1311(8)
_cell_measurement_reflns_used 9954
_cell_measurement_temperature 100(2)
_cell_measurement_theta_max 27.15
_cell_measurement_theta_min 2.35
_cell_volume 2305.16(17)
_computing_molecular_graphics
;
X-SEED 4 (Barbour, 2020)
;
_computing_publication_material
;
Olex2 1.5 (Dolomanov <i>et al.</i>,  2009)
;
_computing_structure_refinement
;
olex2.refine 1.5 (Bourhis <i>et al.</i>,  2015)
;
_computing_structure_solution
;
olex2.solve 1.5 (Bourhis <i>et al.</i>,  2015)
;
_diffrn_ambient_temperature 100.15
_diffrn_measured_fraction_theta_full 0.9989
_diffrn_measured_fraction_theta_max 0.9896
_diffrn_measurement_device_type 'Bruker APEXI CCD'
_diffrn_measurement_method '\f and \w scans'
_diffrn_radiation_type 'Mo K\a'
_diffrn_radiation_wavelength 0.71073
_diffrn_reflns_av_R_equivalents 0.0304
_diffrn_reflns_av_unetI/netI 0.0371
_diffrn_reflns_limit_h_max 14
_diffrn_reflns_limit_h_min -14
_diffrn_reflns_limit_k_max 14
_diffrn_reflns_limit_k_min -14
_diffrn_reflns_limit_l_max 23
_diffrn_reflns_limit_l_min -23
_diffrn_reflns_number 28953
_diffrn_reflns_theta_full 25.2417
_diffrn_reflns_theta_max 27.16
_diffrn_reflns_theta_min 1.18
_exptl_absorpt_coefficient_mu 2.756
_exptl_absorpt_correction_T_max 0.7455
_exptl_absorpt_correction_T_min 0.6735
_exptl_absorpt_correction_type multi-scan
_exptl_absorpt_process_details
;
(SADABS; Krause <i>et al.</i>,  2015)
;
_exptl_crystal_colour 'clear orange'
_exptl_crystal_density_diffrn 1.888
_exptl_crystal_description block
_exptl_crystal_F_000 1253.792
_exptl_crystal_size_max 0.234
_exptl_crystal_size_mid 0.114
_exptl_crystal_size_min 0.098
_refine_diff_density_max 1.0601
_refine_diff_density_min -1.0272
_refine_ls_goodness_of_fit_ref 1.0564
_refine_ls_hydrogen_treatment constr
_refine_ls_matrix_type full
_refine_ls_number_constraints 70
_refine_ls_number_parameters 542
_refine_ls_number_reflns 10132
_refine_ls_number_restraints 2
_refine_ls_restrained_S_all 1.0563
_refine_ls_R_factor_all 0.0417
_refine_ls_R_factor_gt 0.0299
_refine_ls_shift/su_max -0.0002
_refine_ls_shift/su_mean 0.0000
_refine_ls_structure_factor_coef Fsqd
_refine_ls_weighting_details 'w=1/[\s^2^(Fo^2^)+(0.0190P)^2^+4.2389P] where P=(Fo^2^+2Fc^2^)/3'
_refine_ls_weighting_scheme calc
_refine_ls_wR_factor_gt 0.0570
_refine_ls_wR_factor_ref 0.0618
_reflns_number_gt 8450
_reflns_number_total 10132
_reflns_threshold_expression I>=2u(I)
_cod_data_source_file jy2058.cif
_cod_data_source_block 4
_cod_database_code 2023503

loop_
_space_group_symop_id
_space_group_symop_operation_xyz
1 x,y,z
2 -x,-y,-z

loop_
_atom_site_type_symbol
_atom_site_label
_atom_site_fract_x
_atom_site_fract_y
_atom_site_fract_z
_atom_site_U_iso_or_equiv
_atom_site_adp_type
_atom_site_occupancy
_atom_site_disorder_group
I I1 0.23962(2) -0.04364(2) 0.796612(13) 0.01617(6) Uani 1.000000 .
Pd Pd1 0.39999(2) 0.11224(2) 0.758753(14) 0.00837(6) Uani 1.000000 .
Cl Cl1 0.01465(12) 0.81829(14) 0.58804(10) 0.0617(4) Uani 1.000000 .
P P1 0.25283(8) 0.26815(8) 0.77555(5) 0.01070(17) Uani 1.000000 .
F F1 0.50264(18) 0.22392(18) 0.58875(11) 0.0185(4) Uani 1.000000 .
C C1 0.5197(3) 0.2311(3) 0.71437(19) 0.0106(7) Uani 1.000000 .
I I2 0.73642(2) 0.43117(2) 0.798995(15) 0.02142(6) Uani 1.000000 .
Cl Cl2 0.20648(11) 0.97093(10) 0.54543(7) 0.0409(3) Uani 1.000000 .
P P2 0.55621(8) -0.03829(7) 0.75689(5) 0.00942(17) Uani 1.000000 .
F F2 0.76543(18) 0.47459(18) 0.61696(12) 0.0205(5) Uani 1.000000 .
C C2 0.5527(3) 0.2700(3) 0.63565(19) 0.0123(7) Uani 1.000000 .
I I3 0.68119(2) 0.40425(2) 0.481715(14) 0.02607(7) Uani 1.000000 .
F F3 0.54666(18) 0.24532(18) 0.83631(11) 0.0170(4) Uani 1.000000 .
C C3 0.6339(3) 0.3512(3) 0.60091(19) 0.0138(7) Uani 1.000000 .
Cl Cl4A -0.0440(4) 0.6948(4) 0.7824(4) 0.0638(14) Uani 0.631(13) 1
C C4 0.6853(3) 0.3955(3) 0.6492(2) 0.0139(7) Uani 1.000000 .
C C5 0.6578(3) 0.3611(3) 0.7285(2) 0.0130(7) Uani 1.000000 .
C C6 0.5755(3) 0.2792(3) 0.75843(18) 0.0110(7) Uani 1.000000 .
C C7 0.7032(3) 0.0088(3) 0.74620(19) 0.0121(7) Uani 1.000000 .
C C8 0.7531(3) 0.0083(3) 0.8098(2) 0.0194(8) Uani 1.000000 .
H H8 0.7123(3) -0.0217(3) 0.8604(2) 0.0233(10) Uiso 1.000000 .
C C9 0.8621(4) 0.0516(4) 0.7993(2) 0.0300(10) Uani 1.000000 .
H H9 0.8964(4) 0.0503(4) 0.8428(2) 0.0361(12) Uiso 1.000000 .
C C10 0.9203(3) 0.0962(4) 0.7265(2) 0.0283(9) Uani 1.000000 .
H H10 0.9946(3) 0.1263(4) 0.7199(2) 0.0340(11) Uiso 1.000000 .
C C11 0.8735(3) 0.0983(3) 0.6630(2) 0.0227(8) Uani 1.000000 .
H H11 0.9149(3) 0.1297(3) 0.6128(2) 0.0272(10) Uiso 1.000000 .
C C12 0.7645(3) 0.0541(3) 0.6724(2) 0.0162(7) Uani 1.000000 .
H H12 0.7318(3) 0.0549(3) 0.6284(2) 0.0194(9) Uiso 1.000000 .
C C13 0.5396(3) -0.1438(3) 0.84997(19) 0.0137(7) Uani 1.000000 .
C C14 0.4838(3) -0.0990(3) 0.9152(2) 0.0213(8) Uani 1.000000 .
H H14 0.4542(3) -0.0174(3) 0.9098(2) 0.0255(10) Uiso 1.000000 .
C C15 0.4714(4) -0.1726(4) 0.9874(2) 0.0284(9) Uani 1.000000 .
H H15 0.4339(4) -0.1412(4) 1.0314(2) 0.0341(11) Uiso 1.000000 .
C C16 0.5131(4) -0.2918(4) 0.9961(2) 0.0310(10) Uani 1.000000 .
H H16 0.5049(4) -0.3424(4) 1.0459(2) 0.0372(12) Uiso 1.000000 .
C C17 0.5667(5) -0.3361(4) 0.9316(2) 0.0376(12) Uani 1.000000 .
H H17 0.5948(5) -0.4181(4) 0.9371(2) 0.0451(14) Uiso 1.000000 .
C C18 0.5802(4) -0.2629(3) 0.8586(2) 0.0247(9) Uani 1.000000 .
H H18 0.6175(4) -0.2948(3) 0.8147(2) 0.0296(11) Uiso 1.000000 .
C C19 0.5783(3) -0.1195(3) 0.68008(18) 0.0122(7) Uani 1.000000 .
C C20 0.6813(3) -0.1969(3) 0.66570(19) 0.0142(7) Uani 1.000000 .
H H20 0.7392(3) -0.2099(3) 0.69779(19) 0.0170(9) Uiso 1.000000 .
C C21 0.6996(3) -0.2548(3) 0.6051(2) 0.0173(8) Uani 1.000000 .
H H21 0.7687(3) -0.3090(3) 0.5966(2) 0.0207(9) Uiso 1.000000 .
C C22 0.6172(3) -0.2338(3) 0.5567(2) 0.0184(8) Uani 1.000000 .
H H22 0.6301(3) -0.2737(3) 0.5152(2) 0.0221(9) Uiso 1.000000 .
C C23 0.5160(3) -0.1550(3) 0.5687(2) 0.0168(8) Uani 1.000000 .
H H23 0.4604(3) -0.1399(3) 0.5350(2) 0.0202(9) Uiso 1.000000 .
C C24 0.4964(3) -0.0981(3) 0.63045(19) 0.0137(7) Uani 1.000000 .
H H24 0.4269(3) -0.0443(3) 0.63891(19) 0.0165(8) Uiso 1.000000 .
C C25 0.1474(3) 0.2264(3) 0.86487(19) 0.0151(7) Uani 1.000000 .
C C26 0.0249(3) 0.2414(3) 0.8695(2) 0.0221(8) Uani 1.000000 .
H H26 -0.0084(3) 0.2767(3) 0.8248(2) 0.0265(10) Uiso 1.000000 .
C C27 -0.0490(4) 0.2045(4) 0.9401(2) 0.0325(10) Uani 1.000000 .
H H27 -0.1329(4) 0.2148(4) 0.9432(2) 0.0390(12) Uiso 1.000000 .
C C28 -0.0023(4) 0.1533(4) 1.0051(2) 0.0390(11) Uani 1.000000 .
H H28 -0.0534(4) 0.1277(4) 1.0529(2) 0.0467(14) Uiso 1.000000 .
C C29 0.1199(4) 0.1393(5) 1.0006(2) 0.0401(12) Uani 1.000000 .
H H29 0.1527(4) 0.1048(5) 1.0456(2) 0.0481(14) Uiso 1.000000 .
C C30 0.1942(4) 0.1749(4) 0.9313(2) 0.0283(9) Uani 1.000000 .
H H30 0.2780(4) 0.1644(4) 0.9287(2) 0.0340(11) Uiso 1.000000 .
C C31 0.1702(3) 0.3145(3) 0.69683(19) 0.0131(7) Uani 1.000000 .
C C32 0.0913(3) 0.4180(3) 0.6909(2) 0.0171(8) Uani 1.000000 .
H H32 0.0820(3) 0.4666(3) 0.7276(2) 0.0205(9) Uiso 1.000000 .
C C33 0.0262(3) 0.4504(3) 0.6318(2) 0.0197(8) Uani 1.000000 .
H H33 -0.0269(3) 0.5213(3) 0.6278(2) 0.0236(10) Uiso 1.000000 .
C C34 0.0389(3) 0.3787(3) 0.5786(2) 0.0212(8) Uani 1.000000 .
H H34 -0.0076(3) 0.3992(3) 0.5392(2) 0.0254(10) Uiso 1.000000 .
C C35 0.1194(3) 0.2776(3) 0.5830(2) 0.0168(8) Uani 1.000000 .
H H35 0.1296(3) 0.2301(3) 0.5455(2) 0.0202(9) Uiso 1.000000 .
C C36 0.1853(3) 0.2451(3) 0.64186(19) 0.0141(7) Uani 1.000000 .
H H36 0.2405(3) 0.1757(3) 0.64457(19) 0.0169(9) Uiso 1.000000 .
C C37 0.2962(3) 0.4087(3) 0.7839(2) 0.0151(7) Uani 1.000000 .
C C38 0.2716(4) 0.4474(4) 0.8533(3) 0.0317(10) Uani 1.000000 .
H H38 0.2304(4) 0.4007(4) 0.8987(3) 0.0381(12) Uiso 1.000000 .
C C39 0.3080(5) 0.5555(4) 0.8552(3) 0.0492(14) Uani 1.000000 .
H H39 0.2930(5) 0.5815(4) 0.9025(3) 0.0591(16) Uiso 1.000000 .
C C40 0.3655(4) 0.6247(4) 0.7891(3) 0.0398(12) Uani 1.000000 .
H H40 0.3880(4) 0.6991(4) 0.7908(3) 0.0477(14) Uiso 1.000000 .
C C41 0.3898(3) 0.5870(3) 0.7221(3) 0.0256(9) Uani 1.000000 .
H H41 0.4308(3) 0.6346(3) 0.6770(3) 0.0307(11) Uiso 1.000000 .
C C42 0.3557(3) 0.4791(3) 0.7181(2) 0.0205(8) Uani 1.000000 .
H H42 0.3731(3) 0.4537(3) 0.6704(2) 0.0246(10) Uiso 1.000000 .
C C43 0.1318(4) 0.8661(4) 0.6189(3) 0.0387(11) Uani 1.000000 .
H H43a 0.0988(4) 0.9016(4) 0.6645(3) 0.0465(13) Uiso 1.000000 .
H H43b 0.1890(4) 0.7967(4) 0.6343(3) 0.0465(13) Uiso 1.000000 .
C C44A -0.0609(15) 0.6592(12) 0.8844(7) 0.102(6) Uani 0.631(13) 1
H H44a 0.0120(15) 0.6736(12) 0.8997(7) 0.122(7) Uiso 0.631(13) 1
H H44b -0.1285(15) 0.7109(12) 0.9070(7) 0.122(7) Uiso 0.631(13) 1
Cl Cl3A -0.0864(6) 0.5108(4) 0.9195(3) 0.0742(17) Uani 0.631(13) 1
Cl Cl3B -0.1518(10) 0.5447(9) 0.9410(3) 0.075(3) Uani 0.369(13) 2
C C44B -0.0159(17) 0.5878(18) 0.8910(11) 0.059(5) Uani 0.369(13) 2
H H44c 0.0218(17) 0.6221(18) 0.9239(11) 0.071(6) Uiso 0.369(13) 2
H H44d 0.0370(17) 0.5178(18) 0.8774(11) 0.071(6) Uiso 0.369(13) 2
Cl Cl4B -0.0338(13) 0.6933(13) 0.8068(9) 0.126(5) Uani 0.369(13) 2

loop_
_atom_site_aniso_label
_atom_site_aniso_U_11
_atom_site_aniso_U_22
_atom_site_aniso_U_33
_atom_site_aniso_U_12
_atom_site_aniso_U_13
_atom_site_aniso_U_23
I1 0.01382(11) 0.01547(12) 0.01843(12) -0.00637(9) 0.00093(9) -0.00247(9)
Pd1 0.00817(12) 0.00891(12) 0.00759(12) -0.00203(9) -0.00059(9) -0.00098(9)
Cl1 0.0393(7) 0.0703(10) 0.0906(11) -0.0080(7) -0.0169(7) -0.0409(9)
P1 0.0100(4) 0.0108(4) 0.0106(4) -0.0008(3) -0.0007(3) -0.0020(3)
F1 0.0241(11) 0.0255(11) 0.0092(10) -0.0116(9) -0.0039(8) -0.0038(9)
C1 0.0092(16) 0.0102(16) 0.0113(16) 0.0003(13) -0.0019(13) -0.0008(13)
I2 0.01897(13) 0.02511(13) 0.02632(14) -0.00558(10) -0.00724(10) -0.01266(11)
Cl2 0.0398(7) 0.0379(6) 0.0457(7) 0.0025(5) -0.0111(5) -0.0115(5)
P2 0.0102(4) 0.0100(4) 0.0081(4) -0.0017(3) -0.0017(3) -0.0017(3)
F2 0.0162(11) 0.0169(11) 0.0272(12) -0.0108(9) 0.0011(9) -0.0011(9)
C2 0.0125(17) 0.0154(17) 0.0112(17) -0.0021(14) -0.0042(13) -0.0046(14)
I3 0.03102(15) 0.02993(15) 0.01275(12) -0.00971(12) 0.00400(10) 0.00125(10)
F3 0.0216(11) 0.0233(11) 0.0072(10) -0.0054(9) -0.0037(8) -0.0024(8)
C3 0.0151(18) 0.0148(17) 0.0087(16) -0.0029(14) 0.0008(13) 0.0014(14)
Cl4A 0.0508(19) 0.0495(19) 0.100(4) -0.0058(13) -0.0155(19) -0.032(2)
C4 0.0099(17) 0.0106(17) 0.0187(18) -0.0035(13) 0.0005(14) 0.0006(14)
C5 0.0125(17) 0.0112(16) 0.0173(18) -0.0009(13) -0.0031(14) -0.0070(14)
C6 0.0127(17) 0.0114(16) 0.0078(16) 0.0016(13) -0.0022(13) -0.0015(13)
C7 0.0097(16) 0.0105(16) 0.0163(17) 0.0003(13) -0.0042(13) -0.0025(14)
C8 0.022(2) 0.0188(19) 0.0174(19) -0.0092(16) -0.0094(15) 0.0056(15)
C9 0.028(2) 0.037(2) 0.028(2) -0.0146(19) -0.0171(18) 0.0039(19)
C10 0.014(2) 0.032(2) 0.039(2) -0.0072(17) -0.0096(18) -0.0002(19)
C11 0.0165(19) 0.021(2) 0.026(2) -0.0060(16) 0.0039(16) -0.0015(17)
C12 0.0179(19) 0.0169(18) 0.0148(18) -0.0027(15) -0.0041(14) -0.0039(14)
C13 0.0157(18) 0.0155(17) 0.0118(17) -0.0038(14) -0.0045(14) -0.0035(14)
C14 0.030(2) 0.0192(19) 0.0122(18) 0.0031(17) -0.0036(16) -0.0028(15)
C15 0.045(3) 0.028(2) 0.0106(19) 0.0050(19) -0.0049(17) -0.0056(16)
C16 0.059(3) 0.021(2) 0.0093(19) -0.008(2) -0.0032(19) 0.0037(16)
C17 0.078(4) 0.0120(19) 0.018(2) 0.000(2) -0.005(2) -0.0003(16)
C18 0.044(3) 0.0155(19) 0.0116(18) 0.0013(18) -0.0008(17) -0.0042(15)
C19 0.0153(17) 0.0122(17) 0.0076(16) -0.0065(14) 0.0022(13) 0.0001(13)
C20 0.0163(18) 0.0121(17) 0.0131(17) -0.0001(14) -0.0027(14) -0.0016(14)
C21 0.0181(19) 0.0129(17) 0.0182(19) 0.0005(15) 0.0002(15) -0.0030(15)
C22 0.024(2) 0.0210(19) 0.0126(18) -0.0084(16) -0.0002(15) -0.0070(15)
C23 0.0173(19) 0.0218(19) 0.0137(18) -0.0048(15) -0.0039(14) -0.0056(15)
C24 0.0130(17) 0.0151(17) 0.0130(17) -0.0033(14) -0.0015(13) -0.0026(14)
C25 0.0173(18) 0.0138(17) 0.0117(17) -0.0020(14) 0.0027(14) -0.0021(14)
C26 0.018(2) 0.029(2) 0.0168(19) -0.0036(16) 0.0003(15) -0.0032(16)
C27 0.020(2) 0.046(3) 0.028(2) -0.010(2) 0.0079(17) -0.007(2)
C28 0.045(3) 0.048(3) 0.016(2) -0.014(2) 0.0110(19) -0.001(2)
C29 0.039(3) 0.059(3) 0.014(2) -0.001(2) -0.0023(19) 0.005(2)
C30 0.024(2) 0.038(2) 0.015(2) 0.0021(19) 0.0004(16) 0.0026(17)
C31 0.0090(16) 0.0174(18) 0.0106(17) -0.0035(14) -0.0019(13) 0.0030(14)
C32 0.0145(18) 0.0172(18) 0.0181(19) -0.0027(15) 0.0000(14) -0.0027(15)
C33 0.0122(18) 0.0182(19) 0.024(2) 0.0009(15) -0.0034(15) 0.0023(16)
C34 0.0178(19) 0.028(2) 0.0144(18) -0.0074(16) -0.0062(15) 0.0085(16)
C35 0.0138(18) 0.024(2) 0.0122(17) -0.0068(15) 0.0002(14) -0.0033(15)
C36 0.0133(17) 0.0165(18) 0.0097(16) -0.0039(14) 0.0009(13) 0.0015(14)
C37 0.0135(17) 0.0095(16) 0.0232(19) 0.0020(14) -0.0070(15) -0.0038(14)
C38 0.045(3) 0.025(2) 0.028(2) -0.008(2) -0.003(2) -0.0118(18)
C39 0.073(4) 0.038(3) 0.048(3) -0.009(3) -0.017(3) -0.025(3)
C40 0.046(3) 0.017(2) 0.063(3) -0.009(2) -0.018(3) -0.012(2)
C41 0.0158(19) 0.0082(17) 0.048(3) -0.0021(15) -0.0053(18) 0.0041(17)
C42 0.0180(19) 0.0129(18) 0.027(2) 0.0014(15) -0.0041(16) 0.0003(16)
C43 0.035(3) 0.040(3) 0.046(3) -0.001(2) -0.011(2) -0.016(2)
C44A 0.147(15) 0.091(11) 0.107(12) 0.007(10) -0.064(10) -0.071(10)
Cl3A 0.080(4) 0.091(2) 0.065(3) 0.006(2) -0.039(3) -0.0290(18)
Cl3B 0.067(5) 0.104(5) 0.064(3) -0.013(4) -0.004(3) -0.042(3)
C44B 0.062(12) 0.044(11) 0.087(13) -0.003(9) -0.023(10) -0.041(10)
Cl4B 0.171(10) 0.130(8) 0.088(8) -0.062(7) -0.020(6) -0.018(5)

loop_
_atom_type_symbol
_atom_type_scat_Cromer_Mann_a1
_atom_type_scat_Cromer_Mann_a2
_atom_type_scat_Cromer_Mann_a3
_atom_type_scat_Cromer_Mann_a4
_atom_type_scat_Cromer_Mann_b1
_atom_type_scat_Cromer_Mann_b2
_atom_type_scat_Cromer_Mann_b3
_atom_type_scat_Cromer_Mann_b4
_atom_type_scat_Cromer_Mann_c
_atom_type_scat_dispersion_source
_atom_type_scat_dispersion_real
_atom_type_scat_dispersion_imag
_atom_type_scat_source
C 2.31000 1.02000 1.58860 0.86500 20.84390 10.20750 0.56870 51.65120 0.21560 'Henke, Gullikson and Davis, At. Data and Nucl. Data Tables, 1993, 54, 2' 0.00347 0.00161 'International Tables Volume C Table 6.1.1.4 (pp. 500-502)'
Cl 11.46040 7.19640 6.25560 1.64550 0.01040 1.16620 18.51940 47.77840 -9.55740 'Henke, Gullikson and Davis, At. Data and Nucl. Data Tables, 1993, 54, 2' 0.14873 0.16029 'International Tables Volume C Table 6.1.1.4 (pp. 500-502)'
F 3.53920 2.64120 1.51700 1.02430 10.28250 4.29440 0.26150 26.14760 0.27760 'Henke, Gullikson and Davis, At. Data and Nucl. Data Tables, 1993, 54, 2' 0.01794 0.01033 'International Tables Volume C Table 6.1.1.4 (pp. 500-502)'
H 0.49300 0.32291 0.14019 0.04081 10.51090 26.12570 3.14236 57.79970 0.00304 'Henke, Gullikson and Davis, At. Data and Nucl. Data Tables, 1993, 54, 2' 0.00000 0.00000 'International Tables Volume C Table 6.1.1.4 (pp. 500-502)'
I 20.14720 18.99490 7.51380 2.27350 4.34700 0.38140 27.76600 66.87760 4.07120 'Henke, Gullikson and Davis, At. Data and Nucl. Data Tables, 1993, 54, 2' -0.41187 1.83264 'International Tables Volume C Table 6.1.1.4 (pp. 500-502)'
P 6.43450 4.17910 1.78000 1.49080 1.90670 27.15700 0.52600 68.16450 1.11490 'Henke, Gullikson and Davis, At. Data and Nucl. Data Tables, 1993, 54, 2' 0.10434 0.09671 'International Tables Volume C Table 6.1.1.4 (pp. 500-502)'
Pd 19.33190 15.50170 5.29537 0.60584 0.69866 7.98929 25.20520 76.89860 5.26593 'Henke, Gullikson and Davis, At. Data and Nucl. Data Tables, 1993, 54, 2' -0.98845 1.01473 'International Tables Volume C Table 6.1.1.4 (pp. 500-502)'

loop_
_geom_angle_atom_site_label_1
_geom_angle_atom_site_label_2
_geom_angle_atom_site_label_3
_geom_angle_site_symmetry_1
_geom_angle_site_symmetry_3
_geom_angle
_geom_angle_publ_flag
P1 Pd1 I1 . . 91.66(2) ?
C1 Pd1 I1 . . 171.82(9) ?
C1 Pd1 P1 . . 89.09(9) ?
P2 Pd1 I1 . . 91.72(2) ?
P2 Pd1 P1 . . 171.80(3) ?
P2 Pd1 C1 . . 88.63(9) ?
C25 P1 Pd1 . . 110.31(12) ?
C31 P1 Pd1 . . 113.10(12) ?
C31 P1 C25 . . 108.12(16) ?
C37 P1 Pd1 . . 118.72(11) ?
C37 P1 C25 . . 103.15(16) ?
C37 P1 C31 . . 102.49(16) ?
C2 C1 Pd1 . . 121.3(2) ?
C6 C1 Pd1 . . 124.0(2) ?
C6 C1 C2 . . 114.8(3) ?
C7 P2 Pd1 . . 115.27(11) ?
C13 P2 Pd1 . . 109.67(12) ?
C13 P2 C7 . . 103.29(15) ?
C19 P2 Pd1 . . 116.61(12) ?
C19 P2 C7 . . 101.96(15) ?
C19 P2 C13 . . 109.01(15) ?
C1 C2 F1 . . 117.7(3) ?
C3 C2 F1 . . 117.7(3) ?
C3 C2 C1 . . 124.6(3) ?
I3 C3 C2 . . 122.6(2) ?
C4 C3 C2 . . 117.0(3) ?
C4 C3 I3 . . 120.4(2) ?
C3 C4 F2 . . 118.3(3) ?
C5 C4 F2 . . 119.4(3) ?
C5 C4 C3 . . 122.2(3) ?
C4 C5 I2 . . 120.9(2) ?
C6 C5 I2 . . 122.1(2) ?
C6 C5 C4 . . 116.9(3) ?
F3 C6 C1 . . 117.8(3) ?
C5 C6 C1 . . 124.5(3) ?
C5 C6 F3 . . 117.7(3) ?
C8 C7 P2 . . 121.9(3) ?
C12 C7 P2 . . 119.1(3) ?
C12 C7 C8 . . 118.9(3) ?
H8 C8 C7 . . 119.9(2) ?
C9 C8 C7 . . 120.2(3) ?
C9 C8 H8 . . 119.9(2) ?
H9 C9 C8 . . 120.0(2) ?
C10 C9 C8 . . 120.0(4) ?
C10 C9 H9 . . 120.0(2) ?
H10 C10 C9 . . 119.4(2) ?
C11 C10 C9 . . 121.2(4) ?
C11 C10 H10 . . 119.4(2) ?
H11 C11 C10 . . 120.2(2) ?
C12 C11 C10 . . 119.6(4) ?
C12 C11 H11 . . 120.2(2) ?
C11 C12 C7 . . 120.2(3) ?
H12 C12 C7 . . 119.9(2) ?
H12 C12 C11 . . 119.9(2) ?
C14 C13 P2 . . 117.2(3) ?
C18 C13 P2 . . 123.6(3) ?
C18 C13 C14 . . 119.1(3) ?
H14 C14 C13 . . 119.8(2) ?
C15 C14 C13 . . 120.4(3) ?
C15 C14 H14 . . 119.8(2) ?
H15 C15 C14 . . 119.7(2) ?
C16 C15 C14 . . 120.5(4) ?
C16 C15 H15 . . 119.7(2) ?
H16 C16 C15 . . 120.5(2) ?
C17 C16 C15 . . 119.1(4) ?
C17 C16 H16 . . 120.5(2) ?
H17 C17 C16 . . 119.5(2) ?
C18 C17 C16 . . 121.0(4) ?
C18 C17 H17 . . 119.5(2) ?
C17 C18 C13 . . 119.9(3) ?
H18 C18 C13 . . 120.0(2) ?
H18 C18 C17 . . 120.0(2) ?
C20 C19 P2 . . 120.9(3) ?
C24 C19 P2 . . 120.0(3) ?
C24 C19 C20 . . 118.9(3) ?
H20 C20 C19 . . 119.8(2) ?
C21 C20 C19 . . 120.5(3) ?
C21 C20 H20 . . 119.8(2) ?
H21 C21 C20 . . 119.9(2) ?
C22 C21 C20 . . 120.1(3) ?
C22 C21 H21 . . 119.9(2) ?
H22 C22 C21 . . 119.8(2) ?
C23 C22 C21 . . 120.4(3) ?
C23 C22 H22 . . 119.8(2) ?
H23 C23 C22 . . 120.2(2) ?
C24 C23 C22 . . 119.7(3) ?
C24 C23 H23 . . 120.2(2) ?
C23 C24 C19 . . 120.4(3) ?
H24 C24 C19 . . 119.8(2) ?
H24 C24 C23 . . 119.8(2) ?
C26 C25 P1 . . 123.6(3) ?
C30 C25 P1 . . 117.2(3) ?
C30 C25 C26 . . 119.2(3) ?
H26 C26 C25 . . 120.2(2) ?
C27 C26 C25 . . 119.6(4) ?
C27 C26 H26 . . 120.2(2) ?
H27 C27 C26 . . 119.6(2) ?
C28 C27 C26 . . 120.9(4) ?
C28 C27 H27 . . 119.6(3) ?
H28 C28 C27 . . 120.3(3) ?
C29 C28 C27 . . 119.5(4) ?
C29 C28 H28 . . 120.3(2) ?
H29 C29 C28 . . 119.8(2) ?
C30 C29 C28 . . 120.4(4) ?
C30 C29 H29 . . 119.8(3) ?
C29 C30 C25 . . 120.4(4) ?
H30 C30 C25 . . 119.8(2) ?
H30 C30 C29 . . 119.8(3) ?
C32 C31 P1 . . 121.1(3) ?
C36 C31 P1 . . 119.5(3) ?
C36 C31 C32 . . 119.5(3) ?
H32 C32 C31 . . 119.8(2) ?
C33 C32 C31 . . 120.4(3) ?
C33 C32 H32 . . 119.8(2) ?
H33 C33 C32 . . 120.1(2) ?
C34 C33 C32 . . 119.8(3) ?
C34 C33 H33 . . 120.1(2) ?
H34 C34 C33 . . 120.0(2) ?
C35 C34 C33 . . 120.1(3) ?
C35 C34 H34 . . 120.0(2) ?
H35 C35 C34 . . 119.8(2) ?
C36 C35 C34 . . 120.3(3) ?
C36 C35 H35 . . 119.8(2) ?
C35 C36 C31 . . 119.9(3) ?
H36 C36 C31 . . 120.1(2) ?
H36 C36 C35 . . 120.1(2) ?
C38 C37 P1 . . 122.6(3) ?
C42 C37 P1 . . 118.2(3) ?
C42 C37 C38 . . 119.2(3) ?
H38 C38 C37 . . 120.4(2) ?
C39 C38 C37 . . 119.3(4) ?
C39 C38 H38 . . 120.4(3) ?
H39 C39 C38 . . 119.7(3) ?
C40 C39 C38 . . 120.7(4) ?
C40 C39 H39 . . 119.7(3) ?
H40 C40 C39 . . 120.0(3) ?
C41 C40 C39 . . 120.0(4) ?
C41 C40 H40 . . 120.0(2) ?
H41 C41 C40 . . 119.5(2) ?
C42 C41 C40 . . 121.0(4) ?
C42 C41 H41 . . 119.5(2) ?
C41 C42 C37 . . 119.8(4) ?
H42 C42 C37 . . 120.1(2) ?
H42 C42 C41 . . 120.1(2) ?
Cl2 C43 Cl1 . . 111.3(3) ?
H43a C43 Cl1 . . 109.37(16) ?
H43a C43 Cl2 . . 109.37(16) ?
H43b C43 Cl1 . . 109.37(16) ?
H43b C43 Cl2 . . 109.37(16) ?
H43b C43 H43a . . 108.0 ?
H44a C44A Cl4A . . 109.6(5) ?
H44b C44A Cl4A . . 109.6(6) ?
H44b C44A H44a . . 108.1 ?
Cl3A C44A Cl4A . . 110.2(6) ?
Cl3A C44A H44a . . 109.6(6) ?
Cl3A C44A H44b . . 109.6(7) ?
H44c C44B Cl3B . . 109.6(6) ?
H44d C44B Cl3B . . 109.6(8) ?
H44d C44B H44c . . 108.134034658(15) ?
Cl4B C44B Cl3B . . 110.2(12) ?
Cl4B C44B H44c . . 109.6(8) ?
Cl4B C44B H44d . . 109.6(8) ?

loop_
_geom_bond_atom_site_label_1
_geom_bond_atom_site_label_2
_geom_bond_site_symmetry_2
_geom_bond_distance
_geom_bond_publ_flag
I1 Pd1 . 2.6626(3) ?
Pd1 P1 . 2.3221(9) ?
Pd1 C1 . 2.014(3) ?
Pd1 P2 . 2.3203(9) ?
Cl1 C43 . 1.775(5) ?
P1 C25 . 1.820(3) ?
P1 C31 . 1.818(3) ?
P1 C37 . 1.830(3) ?
F1 C2 . 1.365(4) ?
C1 C2 . 1.380(5) ?
C1 C6 . 1.381(4) ?
I2 C5 . 2.080(3) ?
Cl2 C43 . 1.753(5) ?
P2 C7 . 1.821(3) ?
P2 C13 . 1.831(3) ?
P2 C19 . 1.815(3) ?
F2 C4 . 1.349(4) ?
C2 C3 . 1.382(5) ?
I3 C3 . 2.079(3) ?
F3 C6 . 1.356(4) ?
C3 C4 . 1.383(5) ?
Cl4A C44A . 1.772(12) ?
C4 C5 . 1.380(5) ?
C5 C6 . 1.386(5) ?
C7 C8 . 1.393(5) ?
C7 C12 . 1.396(5) ?
C8 H8 . 0.9500 ?
C8 C9 . 1.387(5) ?
C9 H9 . 0.9500 ?
C9 C10 . 1.368(6) ?
C10 H10 . 0.9500 ?
C10 C11 . 1.366(6) ?
C11 H11 . 0.9500 ?
C11 C12 . 1.395(5) ?
C12 H12 . 0.9500 ?
C13 C14 . 1.397(5) ?
C13 C18 . 1.380(5) ?
C14 H14 . 0.9500 ?
C14 C15 . 1.377(5) ?
C15 H15 . 0.9500 ?
C15 C16 . 1.382(6) ?
C16 H16 . 0.9500 ?
C16 C17 . 1.378(6) ?
C17 H17 . 0.9500 ?
C17 C18 . 1.387(5) ?
C18 H18 . 0.9500 ?
C19 C20 . 1.398(5) ?
C19 C24 . 1.398(5) ?
C20 H20 . 0.9500 ?
C20 C21 . 1.382(5) ?
C21 H21 . 0.9500 ?
C21 C22 . 1.387(5) ?
C22 H22 . 0.9500 ?
C22 C23 . 1.385(5) ?
C23 H23 . 0.9500 ?
C23 C24 . 1.393(5) ?
C24 H24 . 0.9500 ?
C25 C26 . 1.387(5) ?
C25 C30 . 1.395(5) ?
C26 H26 . 0.9500 ?
C26 C27 . 1.393(5) ?
C27 H27 . 0.9500 ?
C27 C28 . 1.372(6) ?
C28 H28 . 0.9500 ?
C28 C29 . 1.385(6) ?
C29 H29 . 0.9500 ?
C29 C30 . 1.375(6) ?
C30 H30 . 0.9500 ?
C31 C32 . 1.395(5) ?
C31 C36 . 1.392(5) ?
C32 H32 . 0.9500 ?
C32 C33 . 1.387(5) ?
C33 H33 . 0.9500 ?
C33 C34 . 1.389(5) ?
C34 H34 . 0.9500 ?
C34 C35 . 1.384(5) ?
C35 H35 . 0.9500 ?
C35 C36 . 1.390(5) ?
C36 H36 . 0.9500 ?
C37 C38 . 1.392(5) ?
C37 C42 . 1.390(5) ?
C38 H38 . 0.9500 ?
C38 C39 . 1.396(6) ?
C39 H39 . 0.9500 ?
C39 C40 . 1.377(7) ?
C40 H40 . 0.9500 ?
C40 C41 . 1.347(6) ?
C41 H41 . 0.9500 ?
C41 C42 . 1.394(5) ?
C42 H42 . 0.9500 ?
C43 H43a . 0.9900 ?
C43 H43b . 0.9900 ?
C44A H44a . 0.9900 ?
C44A H44b . 0.9900 ?
C44A Cl3A . 1.742(12) ?
Cl3B C44B . 1.72(2) ?
C44B H44c . 0.9900 ?
C44B H44d . 0.9900 ?
C44B Cl4B . 1.75(2) ?

loop_
_geom_torsion_atom_site_label_1
_geom_torsion_atom_site_label_2
_geom_torsion_atom_site_label_3
_geom_torsion_atom_site_label_4
_geom_torsion_site_symmetry_1
_geom_torsion_site_symmetry_2
_geom_torsion_site_symmetry_3
_geom_torsion_site_symmetry_4
_geom_torsion
_geom_torsion_publ_flag
Pd1 C1 C2 F1 . . . . -0.8(3) ?
Pd1 C1 C2 C3 . . . . 179.9(3) ?
Pd1 C1 C6 F3 . . . . -1.0(3) ?
Pd1 C1 C6 C5 . . . . -179.9(3) ?
P1 C25 C26 C27 . . . . 178.6(3) ?
P1 C25 C30 C29 . . . . -178.8(3) ?
P1 C31 C32 C33 . . . . -178.1(3) ?
P1 C31 C36 C35 . . . . 177.8(3) ?
P1 C37 C38 C39 . . . . 179.7(4) ?
P1 C37 C42 C41 . . . . 179.8(3) ?
F1 C2 C1 C6 . . . . 178.6(3) ?
F1 C2 C3 I3 . . . . 0.0(3) ?
F1 C2 C3 C4 . . . . -179.0(3) ?
C1 C2 C3 I3 . . . . 179.2(3) ?
C1 C2 C3 C4 . . . . 0.3(4) ?
C1 C6 C5 I2 . . . . 179.1(3) ?
C1 C6 C5 C4 . . . . -0.5(4) ?
I2 C5 C4 F2 . . . . 0.8(3) ?
I2 C5 C4 C3 . . . . -179.5(3) ?
I2 C5 C6 F3 . . . . 0.2(3) ?
P2 C7 C8 C9 . . . . -176.1(3) ?
P2 C7 C12 C11 . . . . 175.6(3) ?
P2 C13 C14 C15 . . . . -178.1(3) ?
P2 C13 C18 C17 . . . . 178.3(4) ?
P2 C19 C20 C21 . . . . -177.4(3) ?
P2 C19 C24 C23 . . . . 176.4(3) ?
F2 C4 C3 C2 . . . . 179.7(3) ?
F2 C4 C3 I3 . . . . 0.7(3) ?
F2 C4 C5 C6 . . . . -179.6(3) ?
C2 C3 C4 C5 . . . . 0.0(4) ?
I3 C3 C4 C5 . . . . -178.9(3) ?
F3 C6 C5 C4 . . . . -179.4(3) ?
C3 C4 C5 C6 . . . . 0.1(4) ?
C7 C8 C9 C10 . . . . 0.8(4) ?
C7 C12 C11 C10 . . . . 0.5(4) ?
C8 C9 C10 C11 . . . . -0.5(5) ?
C9 C10 C11 C12 . . . . -0.1(5) ?
C13 C14 C15 C16 . . . . -0.6(5) ?
C13 C18 C17 C16 . . . . -0.1(5) ?
C14 C15 C16 C17 . . . . -0.3(5) ?
C15 C16 C17 C18 . . . . 0.6(5) ?
C19 C20 C21 C22 . . . . 1.8(4) ?
C19 C24 C23 C22 . . . . 0.3(4) ?
C20 C21 C22 C23 . . . . -0.1(4) ?
C21 C22 C23 C24 . . . . -1.0(4) ?
C25 C26 C27 C28 . . . . -0.1(5) ?
C25 C30 C29 C28 . . . . 0.4(5) ?
C26 C27 C28 C29 . . . . 0.6(5) ?
C27 C28 C29 C30 . . . . -0.8(6) ?
C31 C32 C33 C34 . . . . 0.6(4) ?
C31 C36 C35 C34 . . . . 0.1(4) ?
C32 C33 C34 C35 . . . . -2.3(4) ?
C33 C34 C35 C36 . . . . 1.9(4) ?
C37 C38 C39 C40 . . . . 1.4(5) ?
C37 C42 C41 C40 . . . . -0.3(4) ?
C38 C39 C40 C41 . . . . -1.7(6) ?
C39 C40 C41 C42 . . . . 1.2(6) ?

loop_
_restr_distance_atom_site_label_1
_restr_distance_atom_site_label_2
_restr_distance_site_symmetry_2
_restr_distance_target
_restr_distance_target_weight_param
C44A Cl4A 1 1.7900 0.0200
C44A Cl3A 1 1.7900 0.0200
